data_7229525
loop_
_publ_author_name
'Zhou, Yibin'
'Qian, Lebin'
'Liu, Miaochang'
'Wu, Ge'
'Gao, Wenxia'
'Ding, Jinchang'
'Huang, Xiaobo'
'Wu, Huayue'

_publ_section_title
;
 The influence of different N-substituted groups on the mechanochromic
 properties of 1,4-dihydropyridine derivatives with simple structures
;
_journal_issue 81
_journal_name_full 'RSC Advances'
_journal_page_first 51444
_journal_paper_doi 10.1039/C7RA09515E
_journal_volume 7
_journal_year 2017
_chemical_absolute_configuration unk
_chemical_formula_sum 'C23 H27 N O2'
_chemical_formula_weight 349.45
_chemical_name_systematic
; 
 ? 
;
_space_group_crystal_system monoclinic
_space_group_IT_number 4
_space_group_name_Hall 'P 2yb'
_space_group_name_H-M_alt 'P 1 21 1'
_symmetry_space_group_name_Hall 'P 2yb'
_symmetry_space_group_name_H-M 'P 1 21 1'
_atom_sites_solution_hydrogens geom
_audit_creation_method SHELXL-2013
_audit_update_record
;
2017-08-15 deposited with the CCDC.
2017-10-31 downloaded from the CCDC.
;
_cell_angle_alpha 90
_cell_angle_beta 104.498(4)
_cell_angle_gamma 90
_cell_formula_units_Z 2
_cell_length_a 6.7838(11)
_cell_length_b 11.793(2)
_cell_length_c 12.664(2)
_cell_measurement_reflns_used 1716
_cell_measurement_temperature 293(2)
_cell_measurement_theta_max 46.780
_cell_measurement_theta_min 4.793
_cell_volume 980.9(3)
_computing_cell_refinement 'Bruker SMART'
_computing_data_collection 'Bruker SMART'
_computing_data_reduction 'Bruker SHELXTL'
_computing_molecular_graphics 'Bruker SHELXTL'
_computing_publication_material 'Bruker SHELXTL'
_computing_structure_refinement 'SHELXL-2013 (Sheldrick, 2013)'
_computing_structure_solution 'Bruker SHELXTL'
_diffrn_ambient_temperature 293(2)
_diffrn_measured_fraction_theta_full 0.999
_diffrn_measured_fraction_theta_max 0.998
_diffrn_measurement_device_type 'CCD area detector'
_diffrn_measurement_method 'phi and omega scans'
_diffrn_radiation_type MoK\a
_diffrn_radiation_wavelength 0.71073
_diffrn_reflns_av_R_equivalents 0.0254
_diffrn_reflns_av_unetI/netI 0.0394
_diffrn_reflns_Laue_measured_fraction_full 0.999
_diffrn_reflns_Laue_measured_fraction_max 0.998
_diffrn_reflns_limit_h_max 7
_diffrn_reflns_limit_h_min -8
_diffrn_reflns_limit_k_max 13
_diffrn_reflns_limit_k_min -14
_diffrn_reflns_limit_l_max 14
_diffrn_reflns_limit_l_min -15
_diffrn_reflns_number 5676
_diffrn_reflns_point_group_measured_fraction_full 0.950
_diffrn_reflns_point_group_measured_fraction_max 0.949
_diffrn_reflns_theta_full 25.242
_diffrn_reflns_theta_max 25.490
_diffrn_reflns_theta_min 1.661
_exptl_absorpt_coefficient_mu 0.075
_exptl_absorpt_correction_T_max 0.7456
_exptl_absorpt_correction_T_min 0.6513
_exptl_absorpt_correction_type multi-scan
_exptl_absorpt_process_details sadabs
_exptl_crystal_colour colorless
_exptl_crystal_density_diffrn 1.183
_exptl_crystal_description prismatic
_exptl_crystal_F_000 376
_exptl_crystal_size_max 0.200
_exptl_crystal_size_mid 0.170
_exptl_crystal_size_min 0.140
_refine_diff_density_max 0.296
_refine_diff_density_min -0.202
_refine_diff_density_rms 0.044
_refine_ls_abs_structure_details
; 
 Flack x determined using 1122 quotients [(I+)-(I-)]/[(I+)+(I-)] 
 (Parsons and Flack (2004), Acta Cryst. A60, s61). 
;
_refine_ls_abs_structure_Flack 0.8(10)
_refine_ls_extinction_method none
_refine_ls_goodness_of_fit_ref 1.040
_refine_ls_hydrogen_treatment constr
_refine_ls_matrix_type full
_refine_ls_number_parameters 240
_refine_ls_number_reflns 3466
_refine_ls_number_restraints 1
_refine_ls_restrained_S_all 1.040
_refine_ls_R_factor_all 0.0683
_refine_ls_R_factor_gt 0.0575
_refine_ls_shift/su_max 0.000
_refine_ls_shift/su_mean 0.000
_refine_ls_structure_factor_coef Fsqd
_refine_ls_weighting_details 'w=1/[\s^2^(Fo^2^)+(0.0974P)^2^+0.1422P] where P=(Fo^2^+2Fc^2^)/3'
_refine_ls_weighting_scheme calc
_refine_ls_wR_factor_gt 0.1551
_refine_ls_wR_factor_ref 0.1650
_reflns_Friedel_coverage 0.805
_reflns_Friedel_fraction_full 0.895
_reflns_Friedel_fraction_max 0.894
_reflns_number_gt 2854
_reflns_number_total 3466
_reflns_threshold_expression 'I > 2\s(I)'
_cod_data_source_file c7ra09515e2.cif
_cod_data_source_block cd17331
_cod_database_code 7229525
_shelx_space_group_comment
; 
The symmetry employed for this shelxl refinement is uniquely defined 
by the following loop, which should always be used as a source of 
symmetry information in preference to the above space-group names. 
They are only intended as comments. 
;
_shelx_estimated_absorpt_t_min 0.985
_shelx_estimated_absorpt_t_max 0.990
_shelxl_version_number 2013-4

loop_
_space_group_symop_operation_xyz
'x, y, z'
'-x, y+1/2, -z'

loop_
_atom_site_label
_atom_site_type_symbol
_atom_site_fract_x
_atom_site_fract_y
_atom_site_fract_z
_atom_site_U_iso_or_equiv
_atom_site_adp_type
_atom_site_occupancy
_atom_site_site_symmetry_order
_atom_site_calc_flag
_atom_site_refinement_flags_posn
_atom_site_refinement_flags_adp
N1 N 0.5052(5) 0.7895(3) 0.5311(3) 0.0431(8) Uani 1 1 d . .
O1 O 0.0081(5) 0.5277(4) 0.6481(2) 0.0801(11) Uani 1 1 d . .
O2 O 0.4160(11) 0.7606(6) 0.9171(3) 0.169(4) Uani 1 1 d . .
C1 C 0.0669(7) 0.5685(4) 0.7394(3) 0.0576(11) Uani 1 1 d . .
C2 C -0.0381(9) 0.5256(6) 0.8247(4) 0.0814(15) Uani 1 1 d . .
H2A H -0.1674 0.5648 0.8137 0.098 Uiso 1 1 calc R U
H2B H -0.0679 0.4458 0.8108 0.098 Uiso 1 1 calc R U
C3 C 0.0726(8) 0.5383(4) 0.9415(3) 0.0644(12) Uani 1 1 d . .
C4 C 0.1520(12) 0.6567(6) 0.9585(5) 0.098(2) Uani 1 1 d . .
H4A H 0.2355 0.6634 1.0325 0.118 Uiso 1 1 calc R U
H4B H 0.0376 0.7080 0.9511 0.118 Uiso 1 1 calc R U
C5 C 0.2774(12) 0.6945(6) 0.8803(4) 0.092(2) Uani 1 1 d . .
C6 C 0.2231(7) 0.6554(4) 0.7696(3) 0.0533(10) Uani 1 1 d . .
C7 C 0.3179(6) 0.7016(3) 0.6903(3) 0.0454(9) Uani 1 1 d . .
C8 C 0.5045(6) 0.7609(3) 0.7161(3) 0.0501(10) Uani 1 1 d . .
H8 H 0.5683 0.7728 0.7892 0.060 Uiso 1 1 calc R U
C9 C 0.5961(6) 0.8015(3) 0.6401(3) 0.0490(9) Uani 1 1 d . .
C10 C 0.7949(7) 0.8635(5) 0.6759(4) 0.0716(14) Uani 1 1 d . .
H10A H 0.8271 0.8747 0.7535 0.107 Uiso 1 1 calc R U
H10B H 0.7842 0.9358 0.6401 0.107 Uiso 1 1 calc R U
H10C H 0.9006 0.8198 0.6572 0.107 Uiso 1 1 calc R U
C11 C 0.2280(5) 0.6972(3) 0.5770(3) 0.0420(8) Uani 1 1 d . .
H11 H 0.1010 0.6630 0.5536 0.050 Uiso 1 1 calc R U
C12 C 0.3157(5) 0.7400(3) 0.4997(3) 0.0408(8) Uani 1 1 d . .
C13 C 0.1991(6) 0.7360(4) 0.3824(3) 0.0555(10) Uani 1 1 d . .
H13A H 0.0800 0.6897 0.3753 0.083 Uiso 1 1 calc R U
H13B H 0.2835 0.7043 0.3393 0.083 Uiso 1 1 calc R U
H13C H 0.1589 0.8114 0.3574 0.083 Uiso 1 1 calc R U
C14 C 0.6167(6) 0.8261(3) 0.4467(4) 0.0512(10) Uani 1 1 d . .
H14 H 0.7547 0.8453 0.4886 0.061 Uiso 1 1 calc R U
C15 C 0.5297(9) 0.9349(4) 0.3928(6) 0.0891(18) Uani 1 1 d . .
H15A H 0.6216 0.9667 0.3542 0.134 Uiso 1 1 calc R U
H15B H 0.5109 0.9875 0.4473 0.134 Uiso 1 1 calc R U
H15C H 0.4009 0.9199 0.3425 0.134 Uiso 1 1 calc R U
C16 C 0.6430(5) 0.7285(3) 0.3753(3) 0.0434(8) Uani 1 1 d . .
C17 C 0.6234(7) 0.7420(4) 0.2643(4) 0.0623(11) Uani 1 1 d . .
H17 H 0.5875 0.8122 0.2316 0.075 Uiso 1 1 calc R U
C18 C 0.6573(9) 0.6510(6) 0.2024(4) 0.0819(17) Uani 1 1 d . .
H18 H 0.6453 0.6614 0.1282 0.098 Uiso 1 1 calc R U
C19 C 0.7079(8) 0.5465(5) 0.2468(5) 0.0774(15) Uani 1 1 d . .
H19 H 0.7266 0.4855 0.2037 0.093 Uiso 1 1 calc R U
C20 C 0.7307(6) 0.5338(4) 0.3575(4) 0.0602(11) Uani 1 1 d . .
H20 H 0.7668 0.4633 0.3895 0.072 Uiso 1 1 calc R U
C21 C 0.7012(5) 0.6229(3) 0.4216(3) 0.0442(9) Uani 1 1 d . .
H21 H 0.7203 0.6127 0.4963 0.053 Uiso 1 1 calc R U
C22 C 0.2535(12) 0.4566(7) 0.9684(6) 0.112(2) Uani 1 1 d . .
H22A H 0.3464 0.4752 0.9250 0.168 Uiso 1 1 calc R U
H22B H 0.2057 0.3803 0.9529 0.168 Uiso 1 1 calc R U
H22C H 0.3219 0.4631 1.0443 0.168 Uiso 1 1 calc R U
C23 C -0.0599(13) 0.5085(8) 1.0159(6) 0.120(3) Uani 1 1 d . .
H23A H 0.0081 0.5288 1.0894 0.180 Uiso 1 1 calc R U
H23B H -0.0865 0.4285 1.0121 0.180 Uiso 1 1 calc R U
H23C H -0.1861 0.5492 0.9940 0.180 Uiso 1 1 calc R U

loop_
_atom_site_aniso_label
_atom_site_aniso_U_11
_atom_site_aniso_U_22
_atom_site_aniso_U_33
_atom_site_aniso_U_23
_atom_site_aniso_U_13
_atom_site_aniso_U_12
N1 0.0379(15) 0.0393(17) 0.0568(19) -0.0037(14) 0.0204(14) -0.0012(12)
O1 0.087(2) 0.101(3) 0.0505(18) 0.0044(17) 0.0136(16) -0.043(2)
O2 0.244(7) 0.203(7) 0.069(3) -0.050(3) 0.057(3) -0.155(6)
C1 0.059(2) 0.068(3) 0.047(2) 0.014(2) 0.0160(18) -0.003(2)
C2 0.090(4) 0.089(4) 0.070(3) 0.010(3) 0.031(3) -0.019(3)
C3 0.085(3) 0.064(3) 0.050(2) 0.014(2) 0.026(2) 0.009(2)
C4 0.147(6) 0.090(4) 0.065(3) 0.002(3) 0.039(4) -0.003(4)
C5 0.141(5) 0.083(4) 0.058(3) -0.013(3) 0.034(3) -0.044(4)
C6 0.066(3) 0.050(2) 0.045(2) 0.0006(17) 0.0165(19) 0.0010(18)
C7 0.049(2) 0.039(2) 0.048(2) 0.0005(17) 0.0131(17) 0.0057(16)
C8 0.053(2) 0.044(2) 0.050(2) -0.0062(17) 0.0074(17) 0.0022(17)
C9 0.0399(19) 0.045(2) 0.062(2) -0.0117(19) 0.0135(18) 0.0011(16)
C10 0.056(3) 0.077(3) 0.081(3) -0.021(3) 0.016(2) -0.019(2)
C11 0.0363(18) 0.043(2) 0.049(2) 0.0036(16) 0.0137(15) 0.0004(14)
C12 0.0368(17) 0.0398(19) 0.0485(19) 0.0026(16) 0.0158(15) 0.0017(15)
C13 0.043(2) 0.074(3) 0.051(2) 0.008(2) 0.0161(17) -0.0095(19)
C14 0.045(2) 0.044(2) 0.072(3) -0.0016(18) 0.029(2) -0.0082(16)
C15 0.107(4) 0.043(3) 0.144(5) 0.016(3) 0.082(4) 0.007(2)
C16 0.0353(17) 0.047(2) 0.052(2) 0.0032(17) 0.0172(15) -0.0056(15)
C17 0.063(3) 0.068(3) 0.061(3) 0.008(2) 0.024(2) -0.005(2)
C18 0.080(4) 0.117(5) 0.054(3) -0.007(3) 0.026(3) -0.010(3)
C19 0.090(4) 0.071(4) 0.086(3) -0.026(3) 0.051(3) -0.018(3)
C20 0.060(3) 0.043(2) 0.086(3) -0.004(2) 0.033(2) -0.0036(19)
C21 0.0381(18) 0.047(2) 0.050(2) 0.0023(17) 0.0160(16) -0.0047(15)
C22 0.133(6) 0.106(5) 0.095(4) 0.028(4) 0.026(4) 0.034(5)
C23 0.158(7) 0.132(7) 0.092(4) 0.007(4) 0.074(4) -0.021(5)

loop_
_atom_type_symbol
_atom_type_description
_atom_type_scat_dispersion_real
_atom_type_scat_dispersion_imag
_atom_type_scat_source
C C 0.0033 0.0016 'International Tables Vol C Tables 4.2.6.8 and 6.1.1.4'
H H 0.0000 0.0000 'International Tables Vol C Tables 4.2.6.8 and 6.1.1.4'
N N 0.0061 0.0033 'International Tables Vol C Tables 4.2.6.8 and 6.1.1.4'
O O 0.0106 0.0060 'International Tables Vol C Tables 4.2.6.8 and 6.1.1.4'

loop_
_geom_angle_atom_site_label_1
_geom_angle_atom_site_label_2
_geom_angle_atom_site_label_3
_geom_angle
C9 N1 C12 119.1(3)
C9 N1 C14 120.1(3)
C12 N1 C14 120.7(3)
O1 C1 C6 124.7(4)
O1 C1 C2 116.1(4)
C6 C1 C2 119.1(4)
C3 C2 C1 117.5(4)
C3 C2 H2A 107.9
C1 C2 H2A 107.9
C3 C2 H2B 107.9
C1 C2 H2B 107.9
H2A C2 H2B 107.2
C2 C3 C4 108.1(4)
C2 C3 C23 111.6(5)
C4 C3 C23 112.3(6)
C2 C3 C22 109.6(5)
C4 C3 C22 108.4(6)
C23 C3 C22 106.6(6)
C3 C4 C5 114.8(5)
C3 C4 H4A 108.6
C5 C4 H4A 108.6
C3 C4 H4B 108.6
C5 C4 H4B 108.6
H4A C4 H4B 107.5
O2 C5 C6 124.3(5)
O2 C5 C4 116.2(5)
C6 C5 C4 119.5(5)
C7 C6 C5 120.9(4)
C7 C6 C1 120.6(4)
C5 C6 C1 118.4(4)
C8 C7 C11 112.7(3)
C8 C7 C6 124.2(4)
C11 C7 C6 123.0(4)
C9 C8 C7 123.7(4)
C9 C8 H8 118.2
C7 C8 H8 118.2
C8 C9 N1 120.5(3)
C8 C9 C10 119.6(4)
N1 C9 C10 119.9(4)
C9 C10 H10A 109.5
C9 C10 H10B 109.5
H10A C10 H10B 109.5
C9 C10 H10C 109.5
H10A C10 H10C 109.5
H10B C10 H10C 109.5
C12 C11 C7 124.1(3)
C12 C11 H11 117.9
C7 C11 H11 117.9
C11 C12 N1 119.6(3)
C11 C12 C13 118.8(3)
N1 C12 C13 121.5(3)
C12 C13 H13A 109.5
C12 C13 H13B 109.5
H13A C13 H13B 109.5
C12 C13 H13C 109.5
H13A C13 H13C 109.5
H13B C13 H13C 109.5
C16 C14 C15 118.2(4)
C16 C14 N1 111.2(3)
C15 C14 N1 110.7(3)
C16 C14 H14 105.2
C15 C14 H14 105.2
N1 C14 H14 105.2
C14 C15 H15A 109.5
C14 C15 H15B 109.5
H15A C15 H15B 109.5
C14 C15 H15C 109.5
H15A C15 H15C 109.5
H15B C15 H15C 109.5
C17 C16 C21 118.4(4)
C17 C16 C14 121.8(4)
C21 C16 C14 119.7(3)
C18 C17 C16 119.9(5)
C18 C17 H17 120.1
C16 C17 H17 120.1
C19 C18 C17 121.9(5)
C19 C18 H18 119.0
C17 C18 H18 119.0
C18 C19 C20 118.0(5)
C18 C19 H19 121.0
C20 C19 H19 121.0
C21 C20 C19 121.4(5)
C21 C20 H20 119.3
C19 C20 H20 119.3
C20 C21 C16 120.3(4)
C20 C21 H21 119.9
C16 C21 H21 119.9
C3 C22 H22A 109.5
C3 C22 H22B 109.5
H22A C22 H22B 109.5
C3 C22 H22C 109.5
H22A C22 H22C 109.5
H22B C22 H22C 109.5
C3 C23 H23A 109.5
C3 C23 H23B 109.5
H23A C23 H23B 109.5
C3 C23 H23C 109.5
H23A C23 H23C 109.5
H23B C23 H23C 109.5

loop_
_geom_bond_atom_site_label_1
_geom_bond_atom_site_label_2
_geom_bond_distance
N1 C9 1.370(5)
N1 C12 1.377(5)
N1 C14 1.519(5)
O1 C1 1.223(5)
O2 C5 1.221(7)
C1 C6 1.455(6)
C1 C2 1.522(6)
C2 C3 1.489(7)
C2 H2A 0.9700
C2 H2B 0.9700
C3 C4 1.492(9)
C3 C23 1.498(7)
C3 C22 1.530(8)
C4 C5 1.525(8)
C4 H4A 0.9700
C4 H4B 0.9700
C5 C6 1.433(7)
C6 C7 1.429(6)
C7 C8 1.411(5)
C7 C11 1.413(5)
C8 C9 1.357(6)
C8 H8 0.9300
C9 C10 1.501(6)
C10 H10A 0.9600
C10 H10B 0.9600
C10 H10C 0.9600
C11 C12 1.363(5)
C11 H11 0.9300
C12 C13 1.499(5)
C13 H13A 0.9600
C13 H13B 0.9600
C13 H13C 0.9600
C14 C16 1.502(6)
C14 C15 1.503(7)
C14 H14 0.9800
C15 H15A 0.9600
C15 H15B 0.9600
C15 H15C 0.9600
C16 C17 1.388(5)
C16 C21 1.391(5)
C17 C18 1.382(8)
C17 H17 0.9300
C18 C19 1.363(9)
C18 H18 0.9300
C19 C20 1.380(7)
C19 H19 0.9300
C20 C21 1.373(6)
C20 H20 0.9300
C21 H21 0.9300
C22 H22A 0.9600
C22 H22B 0.9600
C22 H22C 0.9600
C23 H23A 0.9600
C23 H23B 0.9600
C23 H23C 0.9600

loop_
_geom_hbond_atom_site_label_D
_geom_hbond_atom_site_label_H
_geom_hbond_atom_site_label_A
_geom_hbond_distance_DH
_geom_hbond_distance_HA
_geom_hbond_distance_DA
_geom_hbond_angle_DHA
_geom_hbond_site_symmetry_A
C15 H15A O1 0.96 2.62 3.481(7) 149.3 2_656
C11 H11 O1 0.93 2.18 2.776(5) 121.0 .
C8 H8 O2 0.93 2.13 2.758(6) 123.6 .
C8 H8 O2 0.93 2.13 2.758(6) 123.6 .
C11 H11 O1 0.93 2.18 2.776(5) 121.0 .
C15 H15A O1 0.96 2.62 3.481(7) 149.3 2_656

loop_
_geom_torsion_atom_site_label_1
_geom_torsion_atom_site_label_2
_geom_torsion_atom_site_label_3
_geom_torsion_atom_site_label_4
_geom_torsion
O1 C1 C2 C3 158.1(5)
C6 C1 C2 C3 -23.5(8)
C1 C2 C3 C4 47.6(7)
C1 C2 C3 C23 171.6(6)
C1 C2 C3 C22 -70.5(7)
C2 C3 C4 C5 -52.8(7)
C23 C3 C4 C5 -176.4(6)
C22 C3 C4 C5 66.0(7)
C3 C4 C5 O2 -147.0(7)
C3 C4 C5 C6 35.4(9)
O2 C5 C6 C7 -6.5(10)
C4 C5 C6 C7 170.9(5)
O2 C5 C6 C1 174.3(7)
C4 C5 C6 C1 -8.2(9)
O1 C1 C6 C7 1.3(7)
C2 C1 C6 C7 -177.0(5)
O1 C1 C6 C5 -179.5(6)
C2 C1 C6 C5 2.2(7)
C5 C6 C7 C8 19.1(7)
C1 C6 C7 C8 -161.7(4)
C5 C6 C7 C11 -157.6(5)
C1 C6 C7 C11 21.6(6)
C11 C7 C8 C9 -5.0(5)
C6 C7 C8 C9 178.0(4)
C7 C8 C9 N1 2.2(6)
C7 C8 C9 C10 -179.9(4)
C12 N1 C9 C8 2.7(5)
C14 N1 C9 C8 -174.7(4)
C12 N1 C9 C10 -175.2(4)
C14 N1 C9 C10 7.4(5)
C8 C7 C11 C12 3.3(5)
C6 C7 C11 C12 -179.6(4)
C7 C11 C12 N1 1.1(6)
C7 C11 C12 C13 -176.5(4)
C9 N1 C12 C11 -4.3(5)
C14 N1 C12 C11 173.1(3)
C9 N1 C12 C13 173.2(4)
C14 N1 C12 C13 -9.3(5)
C9 N1 C14 C16 120.8(4)
C12 N1 C14 C16 -56.6(5)
C9 N1 C14 C15 -105.6(5)
C12 N1 C14 C15 77.0(5)
C15 C14 C16 C17 11.4(6)
N1 C14 C16 C17 141.1(4)
C15 C14 C16 C21 -172.8(4)
N1 C14 C16 C21 -43.1(5)
C21 C16 C17 C18 1.4(6)
C14 C16 C17 C18 177.3(4)
C16 C17 C18 C19 0.8(8)
C17 C18 C19 C20 -1.8(8)
C18 C19 C20 C21 0.7(7)
C19 C20 C21 C16 1.4(6)
C17 C16 C21 C20 -2.4(5)
C14 C16 C21 C20 -178.4(3)
